data_7211741
loop_
_publ_author_name
'Feng, Xun'
'Wang, Li-Ya'
'Zhao, Jian-She'
'Wang, Jian-Ge'
'Weng, Ng Seik'
'Liu, Bin'
'Shi, Xin-Ge'

_publ_section_title
;
 Series of anion-directed lanthanide-rigid-flexible frameworks: syntheses,
 structures, luminescence and magnetic properties
;
_journal_issue 3
_journal_name_full CrystEngComm
_journal_page_first 774
_journal_paper_doi 10.1039/b913977j
_journal_volume 12
_journal_year 2010
_chemical_formula_sum 'C11 H17 Gd2 N O19'
_chemical_formula_weight 781.76
_chemical_name_systematic
;
?
;
_space_group_IT_number 2
_symmetry_cell_setting triclinic
_symmetry_space_group_name_Hall '-P 1'
_symmetry_space_group_name_H-M 'P -1'
_atom_sites_solution_hydrogens geom
_atom_sites_solution_primary direct
_atom_sites_solution_secondary difmap
_audit_creation_method SHELXL-97
_cell_angle_alpha 94.0010(10)
_cell_angle_beta 103.3020(10)
_cell_angle_gamma 107.7200(10)
_cell_formula_units_Z 2
_cell_length_a 8.2119(10)
_cell_length_b 10.5846(13)
_cell_length_c 13.0751(16)
_cell_measurement_reflns_used 4268
_cell_measurement_temperature 294(2)
_cell_measurement_theta_max 0.00
_cell_measurement_theta_min 0.00
_cell_volume 1041.5(2)
_computing_cell_refinement 'Bruker SMART'
_computing_data_collection 'Bruker SMART'
_computing_data_reduction 'Bruker SAINT'
_computing_molecular_graphics 'Bruker SHELXTL'
_computing_publication_material 'Bruker SHELXTL'
_computing_structure_refinement 'SHELXL-97 (Sheldrick, 1997)'
_computing_structure_solution 'SHELXS-97 (Sheldrick, 1990)'
_diffrn_ambient_temperature 294(2)
_diffrn_measured_fraction_theta_full 0.993
_diffrn_measured_fraction_theta_max 0.993
_diffrn_measurement_device_type 'CCD area detector'
_diffrn_measurement_method 'phi and omega scans'
_diffrn_radiation_monochromator graphite
_diffrn_radiation_source 'fine-focus sealed tube'
_diffrn_radiation_type MoK\a
_diffrn_radiation_wavelength 0.71073
_diffrn_reflns_av_R_equivalents 0.0171
_diffrn_reflns_av_sigmaI/netI 0.0258
_diffrn_reflns_limit_h_max 9
_diffrn_reflns_limit_h_min -9
_diffrn_reflns_limit_k_max 12
_diffrn_reflns_limit_k_min -12
_diffrn_reflns_limit_l_max 15
_diffrn_reflns_limit_l_min -15
_diffrn_reflns_number 7967
_diffrn_reflns_theta_full 25.50
_diffrn_reflns_theta_max 25.50
_diffrn_reflns_theta_min 2.41
_exptl_absorpt_coefficient_mu 6.409
_exptl_absorpt_correction_T_max 0.5135
_exptl_absorpt_correction_T_min 0.4088
_exptl_absorpt_correction_type multi-scan
_exptl_absorpt_process_details sadabs
_exptl_crystal_colour colourless
_exptl_crystal_density_diffrn 2.493
_exptl_crystal_density_method 'not measured'
_exptl_crystal_description block
_exptl_crystal_F_000 740
_exptl_crystal_size_max 0.17
_exptl_crystal_size_mid 0.16
_exptl_crystal_size_min 0.12
_refine_diff_density_max 1.085
_refine_diff_density_min -0.896
_refine_diff_density_rms 0.121
_refine_ls_extinction_method none
_refine_ls_goodness_of_fit_ref 1.028
_refine_ls_hydrogen_treatment constr
_refine_ls_matrix_type full
_refine_ls_number_parameters 298
_refine_ls_number_reflns 3852
_refine_ls_number_restraints 0
_refine_ls_restrained_S_all 1.028
_refine_ls_R_factor_all 0.0269
_refine_ls_R_factor_gt 0.0222
_refine_ls_shift/su_max 0.001
_refine_ls_shift/su_mean 0.000
_refine_ls_structure_factor_coef Fsqd
_refine_ls_weighting_details 'calc w=1/[\s^2^(Fo^2^)+(0.0202P)^2^+1.9648P] where P=(Fo^2^+2Fc^2^)/3'
_refine_ls_weighting_scheme calc
_refine_ls_wR_factor_gt 0.0475
_refine_ls_wR_factor_ref 0.0501
_reflns_number_gt 3422
_reflns_number_total 3852
_reflns_threshold_expression >2sigma(I)
_cod_data_source_file b913977j.txt
_cod_data_source_block 4b
_cod_depositor_comments
;
The following automatic conversions were performed:

'_symmetry_cell_setting' value 'Triclinic' changed to 'triclinic'
according to /home/saulius/struct/CIF-dictionaries/cif_core.dic
dictionary named 'cif_core.dic' version 2.4.2 from 2011-04-26.

Automatic conversion script
Id: cif_fix_values 1891 2012-01-12 08:04:46Z andrius 
;
_cod_original_sg_symbol_H-M P-1
_cod_database_code 7211741

loop_
_symmetry_equiv_pos_as_xyz
'x, y, z'
'-x, -y, -z'

loop_
_atom_site_label
_atom_site_type_symbol
_atom_site_fract_x
_atom_site_fract_y
_atom_site_fract_z
_atom_site_U_iso_or_equiv
_atom_site_adp_type
_atom_site_occupancy
_atom_site_symmetry_multiplicity
_atom_site_calc_flag
_atom_site_refinement_flags
Gd1 Gd 0.27739(2) 0.178941(18) 0.395205(15) 0.01371(6) Uani 1 1 d .
Gd2 Gd 0.82831(3) 0.528626(19) 0.188533(15) 0.01434(6) Uani 1 1 d .
O1 O 0.4521(4) 0.3186(3) 0.2924(2) 0.0247(7) Uani 1 1 d .
O2 O 0.5446(4) 0.3582(3) 0.1459(2) 0.0281(7) Uani 1 1 d .
O3 O 0.0783(4) -0.0513(3) 0.3392(2) 0.0231(7) Uani 1 1 d .
O4 O -0.0380(4) -0.2434(3) 0.2269(3) 0.0302(8) Uani 1 1 d .
O5 O 0.0143(4) 0.1892(3) 0.2717(2) 0.0244(7) Uani 1 1 d .
O6 O -0.1318(4) 0.3164(3) 0.1896(3) 0.0344(8) Uani 1 1 d .
O7 O 0.2376(4) 0.4073(3) 0.4088(2) 0.0204(6) Uani 1 1 d .
O8 O 0.0685(4) 0.5275(3) 0.3384(2) 0.0212(6) Uani 1 1 d .
O9 O 0.5197(4) 0.0893(3) 0.3932(2) 0.0222(7) Uani 1 1 d .
O10 O 0.6656(4) -0.0471(3) 0.4614(2) 0.0231(7) Uani 1 1 d .
O11 O 1.1042(4) 0.5694(3) 0.1319(2) 0.0295(7) Uani 1 1 d .
O12 O 1.2214(4) 0.5260(3) 0.0000(2) 0.0264(7) Uani 1 1 d .
N1 N 0.2493(4) 0.0735(3) 0.2089(3) 0.0171(7) Uani 1 1 d .
C1 C 0.3397(6) 0.1440(4) 0.1462(3) 0.0205(9) Uani 1 1 d .
C2 C 0.3291(7) 0.0878(5) 0.0447(4) 0.0356(12) Uani 1 1 d .
H2 H 0.3931 0.1378 0.0025 0.043 Uiso 1 1 calc R
C3 C 0.2219(8) -0.0440(5) 0.0072(4) 0.0420(14) Uani 1 1 d .
H3 H 0.2136 -0.0842 -0.0602 0.050 Uiso 1 1 calc R
C4 C 0.1271(7) -0.1150(5) 0.0722(4) 0.0326(12) Uani 1 1 d .
H4 H 0.0520 -0.2028 0.0481 0.039 Uiso 1 1 calc R
C5 C 0.1452(5) -0.0538(4) 0.1728(3) 0.0189(9) Uani 1 1 d .
C6 C 0.4548(5) 0.2843(4) 0.1980(3) 0.0205(9) Uani 1 1 d .
C7 C 0.0550(6) -0.1222(4) 0.2523(3) 0.0208(9) Uani 1 1 d .
C8 C -0.0131(6) 0.2981(4) 0.2611(3) 0.0211(9) Uani 1 1 d .
C9 C 0.1093(5) 0.4224(4) 0.3439(3) 0.0179(9) Uani 1 1 d .
C10 C 0.5539(5) 0.0117(4) 0.4580(3) 0.0181(9) Uani 1 1 d .
C11 C 1.0941(5) 0.5275(4) 0.0385(3) 0.0203(9) Uani 1 1 d .
O13 O 0.0912(4) 0.1850(3) 0.5131(2) 0.0272(7) Uani 1 1 d .
H1W H 0.0131 0.2205 0.4930 0.041 Uiso 1 1 d R
H2W H 0.0648 0.1380 0.5595 0.041 Uiso 1 1 d R
O14 O 0.5148(4) 0.3292(3) 0.5378(2) 0.0285(7) Uani 1 1 d .
H3W H 0.5830 0.4058 0.5391 0.043 Uiso 1 1 d R
H4W H 0.5287 0.3081 0.5984 0.043 Uiso 1 1 d R
O15 O 0.7185(4) 0.5603(3) 0.3373(3) 0.0345(8) Uani 1 1 d .
H5W H 0.6277 0.5026 0.3423 0.052 Uiso 1 1 d R
H6W H 0.7583 0.6219 0.3880 0.052 Uiso 1 1 d R
O16 O 0.6092(5) 0.6344(4) 0.1115(3) 0.0446(10) Uani 1 1 d .
H7W H 0.6515 0.6974 0.0809 0.067 Uiso 1 1 d R
H8W H 0.5015 0.5979 0.0850 0.067 Uiso 1 1 d R
O17 O 0.8546(4) 0.3091(3) 0.4595(3) 0.0339(8) Uani 1 1 d .
H9W H 0.8615 0.3472 0.5182 0.051 Uiso 1 1 d R
H10W H 0.7580 0.2499 0.4342 0.051 Uiso 1 1 d R
O18 O 1.4166(8) 0.7411(5) 0.2678(4) 0.147(3) Uani 1 1 d .
H11W H 1.5027 0.7786 0.2443 0.220 Uiso 1 1 d R
H12W H 1.3290 0.6952 0.2180 0.220 Uiso 1 1 d R
O19 O 0.6543(7) -0.0381(6) 0.2236(4) 0.120(3) Uani 1 1 d .
H13W H 0.6608 -0.0587 0.2853 0.180 Uiso 1 1 d R
H14W H 0.6858 0.0431 0.2260 0.180 Uiso 1 1 d R

loop_
_atom_site_aniso_label
_atom_site_aniso_U_11
_atom_site_aniso_U_22
_atom_site_aniso_U_33
_atom_site_aniso_U_23
_atom_site_aniso_U_13
_atom_site_aniso_U_12
Gd1 0.01364(11) 0.01167(11) 0.01536(11) 0.00243(8) 0.00360(8) 0.00361(8)
Gd2 0.01486(11) 0.01186(11) 0.01506(11) 0.00198(8) 0.00349(8) 0.00300(8)
O1 0.0304(17) 0.0146(15) 0.0241(17) 0.0014(13) 0.0096(14) -0.0010(13)
O2 0.0277(17) 0.0244(17) 0.0276(18) 0.0059(14) 0.0137(14) -0.0031(14)
O3 0.0285(17) 0.0153(15) 0.0231(17) 0.0032(13) 0.0113(13) 0.0004(13)
O4 0.0325(18) 0.0154(16) 0.0366(19) -0.0003(14) 0.0141(15) -0.0035(14)
O5 0.0243(16) 0.0153(15) 0.0281(17) -0.0015(13) -0.0042(13) 0.0081(13)
O6 0.038(2) 0.0197(17) 0.0323(19) -0.0066(14) -0.0175(15) 0.0137(15)
O7 0.0188(15) 0.0217(16) 0.0183(15) 0.0027(12) -0.0008(12) 0.0073(13)
O8 0.0244(16) 0.0162(15) 0.0220(16) 0.0018(12) 0.0032(13) 0.0080(13)
O9 0.0247(16) 0.0240(16) 0.0241(16) 0.0119(13) 0.0092(13) 0.0129(13)
O10 0.0235(16) 0.0286(17) 0.0240(17) 0.0077(13) 0.0107(13) 0.0140(14)
O11 0.0228(17) 0.042(2) 0.0169(16) -0.0049(14) 0.0030(13) 0.0056(15)
O12 0.0159(15) 0.042(2) 0.0195(16) 0.0012(14) 0.0042(13) 0.0086(14)
N1 0.0161(17) 0.0131(17) 0.0199(18) 0.0031(14) 0.0046(14) 0.0016(14)
C1 0.022(2) 0.018(2) 0.022(2) 0.0050(18) 0.0093(18) 0.0046(18)
C2 0.050(3) 0.030(3) 0.023(3) 0.006(2) 0.017(2) 0.002(2)
C3 0.067(4) 0.029(3) 0.023(3) -0.002(2) 0.014(3) 0.005(3)
C4 0.046(3) 0.015(2) 0.027(3) -0.0003(19) 0.008(2) -0.002(2)
C5 0.018(2) 0.015(2) 0.023(2) 0.0052(17) 0.0017(18) 0.0061(17)
C6 0.020(2) 0.021(2) 0.022(2) 0.0053(18) 0.0061(18) 0.0086(18)
C7 0.023(2) 0.014(2) 0.024(2) 0.0025(18) 0.0052(18) 0.0058(18)
C8 0.021(2) 0.015(2) 0.024(2) -0.0012(18) 0.0018(19) 0.0057(18)
C9 0.021(2) 0.017(2) 0.016(2) 0.0028(17) 0.0070(18) 0.0051(18)
C10 0.019(2) 0.016(2) 0.016(2) -0.0006(17) 0.0008(17) 0.0039(18)
C11 0.019(2) 0.024(2) 0.017(2) 0.0022(18) 0.0033(18) 0.0066(19)
O13 0.0304(18) 0.0319(18) 0.0296(18) 0.0154(14) 0.0161(14) 0.0164(15)
O14 0.0274(17) 0.0204(16) 0.0284(18) 0.0025(13) -0.0004(14) 0.0009(14)
O15 0.0303(18) 0.037(2) 0.0285(19) -0.0095(15) 0.0137(15) -0.0009(15)
O16 0.035(2) 0.041(2) 0.058(3) 0.0174(19) 0.0000(18) 0.0181(17)
O17 0.0267(18) 0.0315(19) 0.040(2) -0.0008(15) 0.0090(15) 0.0066(15)
O18 0.143(5) 0.085(4) 0.090(4) 0.049(3) -0.082(4) -0.061(4)
O19 0.095(4) 0.154(6) 0.049(3) -0.006(3) 0.030(3) -0.051(4)

loop_
_atom_type_symbol
_atom_type_description
_atom_type_scat_dispersion_real
_atom_type_scat_dispersion_imag
_atom_type_scat_source
C C 0.0033 0.0016 'International Tables Vol C Tables 4.2.6.8 and 6.1.1.4'
H H 0.0000 0.0000 'International Tables Vol C Tables 4.2.6.8 and 6.1.1.4'
N N 0.0061 0.0033 'International Tables Vol C Tables 4.2.6.8 and 6.1.1.4'
O O 0.0106 0.0060 'International Tables Vol C Tables 4.2.6.8 and 6.1.1.4'
Gd Gd -0.1653 3.9035 'International Tables Vol C Tables 4.2.6.8 and 6.1.1.4'

loop_
_geom_angle_atom_site_label_1
_geom_angle_atom_site_label_2
_geom_angle_atom_site_label_3
_geom_angle
_geom_angle_site_symmetry_1
_geom_angle_site_symmetry_3
O14 Gd1 O5 136.71(10) . .
O14 Gd1 O13 85.25(11) . .
O5 Gd1 O13 79.10(10) . .
O14 Gd1 O3 144.13(10) . .
O5 Gd1 O3 73.62(10) . .
O13 Gd1 O3 83.18(10) . .
O14 Gd1 O1 80.06(10) . .
O5 Gd1 O1 88.06(10) . .
O13 Gd1 O1 142.12(10) . .
O3 Gd1 O1 127.19(10) . .
O14 Gd1 O9 78.27(10) . .
O5 Gd1 O9 138.24(10) . .
O13 Gd1 O9 135.51(10) . .
O3 Gd1 O9 86.60(10) . .
O1 Gd1 O9 75.02(10) . .
O14 Gd1 O10 73.14(10) . 2_656
O5 Gd1 O10 134.83(10) . 2_656
O13 Gd1 O10 69.71(10) . 2_656
O3 Gd1 O10 71.00(10) . 2_656
O1 Gd1 O10 136.10(10) . 2_656
O9 Gd1 O10 66.01(9) . 2_656
O14 Gd1 O7 71.04(9) . .
O5 Gd1 O7 65.73(9) . .
O13 Gd1 O7 71.18(10) . .
O3 Gd1 O7 134.97(10) . .
O1 Gd1 O7 71.04(10) . .
O9 Gd1 O7 137.27(9) . .
O10 Gd1 O7 128.21(9) 2_656 .
O14 Gd1 N1 135.70(11) . .
O5 Gd1 N1 69.18(10) . .
O13 Gd1 N1 139.04(11) . .
O3 Gd1 N1 63.79(10) . .
O1 Gd1 N1 63.40(10) . .
O9 Gd1 N1 69.10(10) . .
O10 Gd1 N1 116.53(10) 2_656 .
O7 Gd1 N1 115.25(10) . .
O4 Gd2 O6 146.28(12) 1_665 1_655
O4 Gd2 O15 83.46(11) 1_665 .
O6 Gd2 O15 105.64(12) 1_655 .
O4 Gd2 O2 142.04(11) 1_665 .
O6 Gd2 O2 71.09(11) 1_655 .
O15 Gd2 O2 76.30(11) . .
O4 Gd2 O12 105.61(11) 1_665 2_765
O6 Gd2 O12 82.82(11) 1_655 2_765
O15 Gd2 O12 150.05(11) . 2_765
O2 Gd2 O12 79.67(10) . 2_765
O4 Gd2 O8 83.63(11) 1_665 1_655
O6 Gd2 O8 67.61(10) 1_655 1_655
O15 Gd2 O8 76.98(11) . 1_655
O2 Gd2 O8 121.44(10) . 1_655
O12 Gd2 O8 131.68(10) 2_765 1_655
O4 Gd2 O16 71.79(12) 1_665 .
O6 Gd2 O16 141.15(11) 1_655 .
O15 Gd2 O16 80.16(12) . .
O2 Gd2 O16 73.31(12) . .
O12 Gd2 O16 75.99(12) 2_765 .
O8 Gd2 O16 148.05(11) 1_655 .
O4 Gd2 O11 75.81(11) 1_665 .
O6 Gd2 O11 78.15(12) 1_655 .
O15 Gd2 O11 142.88(10) . .
O2 Gd2 O11 136.58(10) . .
O12 Gd2 O11 66.51(10) 2_765 .
O8 Gd2 O11 70.47(10) 1_655 .
O16 Gd2 O11 120.42(12) . .
C6 O1 Gd1 125.9(3) . .
C6 O2 Gd2 135.0(3) . .
C7 O3 Gd1 125.2(3) . .
C7 O4 Gd2 172.0(3) . 1_445
C8 O5 Gd1 121.5(3) . .
C8 O6 Gd2 120.8(3) . 1_455
C9 O7 Gd1 118.0(3) . .
C9 O8 Gd2 118.2(3) . 1_455
C10 O9 Gd1 120.2(3) . .
C10 O9 O17 99.3(2) . .
Gd1 O9 O17 108.89(12) . .
C10 O10 Gd1 120.2(3) . 2_656
C10 O10 O19 92.9(3) . .
Gd1 O10 O19 141.98(18) 2_656 .
C11 O11 Gd2 118.7(3) . .
C11 O11 O18 122.1(3) . .
Gd2 O11 O18 118.4(2) . .
C11 O12 Gd2 120.2(3) . 2_765
C5 N1 C1 119.6(4) . .
C5 N1 Gd1 119.9(3) . .
C1 N1 Gd1 120.5(3) . .
N1 C1 C2 121.6(4) . .
N1 C1 C6 113.9(4) . .
C2 C1 C6 124.5(4) . .
C3 C2 C1 119.0(4) . .
C3 C2 H2 120.5 . .
C1 C2 H2 120.5 . .
C2 C3 C4 118.8(5) . .
C2 C3 H3 120.6 . .
C4 C3 H3 120.6 . .
C5 C4 C3 119.4(4) . .
C5 C4 H4 120.3 . .
C3 C4 H4 120.3 . .
N1 C5 C4 121.6(4) . .
N1 C5 C7 114.1(4) . .
C4 C5 C7 124.3(4) . .
O2 C6 O1 124.9(4) . .
O2 C6 C1 118.7(4) . .
O1 C6 C1 116.4(4) . .
O4 C7 O3 125.0(4) . .
O4 C7 C5 118.2(4) . .
O3 C7 C5 116.8(4) . .
O5 C8 O6 126.0(4) . .
O5 C8 C9 117.3(4) . .
O6 C8 C9 116.6(4) . .
O7 C9 O8 127.1(4) . .
O7 C9 C8 116.6(4) . .
O8 C9 C8 116.3(4) . .
O10 C10 O9 126.8(4) . .
O10 C10 C10 117.0(4) . 2_656
O9 C10 C10 116.2(4) . 2_656
O11 C11 O12 126.8(4) . .
O11 C11 C11 116.5(5) . 2_765
O12 C11 C11 116.7(5) . 2_765
Gd1 O13 H1W 115.8 . .
Gd1 O13 H2W 131.8 . .
H1W O13 H2W 108.9 . .
Gd1 O14 H3W 130.7 . .
Gd1 O14 H4W 118.6 . .
H3W O14 H4W 110.4 . .
Gd2 O15 H5W 118.4 . .
Gd2 O15 H6W 129.6 . .
H5W O15 H6W 112.0 . .
Gd2 O16 H7W 112.1 . .
Gd2 O16 H8W 127.9 . .
H7W O16 H8W 111.8 . .
O9 O17 H9W 107.8 . .
O9 O17 H10W 6.5 . .
H9W O17 H10W 112.1 . .
O11 O18 H11W 120.5 . .
O11 O18 H12W 10.1 . .
H11W O18 H12W 110.7 . .
O10 O19 H13W 14.0 . .
O10 O19 H14W 98.0 . .
H13W O19 H14W 110.6 . .

loop_
_geom_bond_atom_site_label_1
_geom_bond_atom_site_label_2
_geom_bond_distance
_geom_bond_site_symmetry_2
Gd1 O14 2.415(3) .
Gd1 O5 2.419(3) .
Gd1 O13 2.419(3) .
Gd1 O3 2.433(3) .
Gd1 O1 2.435(3) .
Gd1 O9 2.455(3) .
Gd1 O10 2.458(3) 2_656
Gd1 O7 2.536(3) .
Gd1 N1 2.538(3) .
Gd2 O4 2.290(3) 1_665
Gd2 O6 2.367(3) 1_655
Gd2 O15 2.368(3) .
Gd2 O2 2.387(3) .
Gd2 O12 2.402(3) 2_765
Gd2 O8 2.443(3) 1_655
Gd2 O16 2.460(3) .
Gd2 O11 2.468(3) .
O1 C6 1.269(5) .
O2 C6 1.255(5) .
O3 C7 1.259(5) .
O4 C7 1.253(5) .
O4 Gd2 2.290(3) 1_445
O5 C8 1.250(5) .
O6 C8 1.258(5) .
O6 Gd2 2.367(3) 1_455
O7 C9 1.251(5) .
O8 C9 1.258(5) .
O8 Gd2 2.443(3) 1_455
O9 C10 1.265(5) .
O9 O17 2.908(4) .
O10 C10 1.250(5) .
O10 Gd1 2.458(3) 2_656
O10 O19 3.098(6) .
O11 C11 1.244(5) .
O11 O18 2.766(5) .
O12 C11 1.265(5) .
O12 Gd2 2.402(3) 2_765
N1 C5 1.339(5) .
N1 C1 1.344(5) .
C1 C2 1.389(6) .
C1 C6 1.505(6) .
C2 C3 1.385(7) .
C2 H2 0.9300 .
C3 C4 1.389(7) .
C3 H3 0.9300 .
C4 C5 1.380(6) .
C4 H4 0.9300 .
C5 C7 1.511(6) .
C8 C9 1.552(6) .
C10 C10 1.550(8) 2_656
C11 C11 1.547(8) 2_765
O13 H1W 0.8393 .
O13 H2W 0.8360 .
O14 H3W 0.8296 .
O14 H4W 0.8305 .
O15 H5W 0.8275 .
O15 H6W 0.8264 .
O16 H7W 0.8286 .
O16 H8W 0.8271 .
O17 H9W 0.8238 .
O17 H10W 0.8246 .
O18 H11W 0.8354 .
O18 H12W 0.8391 .
O19 H13W 0.8437 .
O19 H14W 0.8141 .

loop_
_geom_hbond_atom_site_label_D
_geom_hbond_atom_site_label_H
_geom_hbond_atom_site_label_A
_geom_hbond_distance_DH
_geom_hbond_distance_HA
_geom_hbond_distance_DA
_geom_hbond_angle_DHA
_geom_hbond_site_symmetry_A
O13 H1W O17 0.84 1.82 2.654(4) 174.9 1_455
O13 H2W O3 0.84 2.05 2.844(4) 158.1 2_556
O14 H3W O7 0.83 2.03 2.832(4) 162.3 2_666
O14 H4W O18 0.83 1.86 2.682(6) 173.6 2_766
O15 H5W O1 0.83 1.99 2.733(4) 148.2 .
O15 H6W O13 0.83 2.17 2.971(5) 161.7 2_666
O16 H8W O12 0.83 2.18 2.998(4) 171.2 1_455
O17 H9W O8 0.82 2.07 2.882(4) 167.0 2_666
O17 H10W O9 0.82 2.09 2.908(4) 171.0 .
O18 H11W O19 0.84 2.04 2.745(7) 142.3 1_665
O18 H12W O11 0.84 1.95 2.766(5) 165.5 .
O19 H13W O10 0.84 2.29 3.098(6) 160.9 .
O19 H14W O5 0.81 2.57 3.087(6) 122.5 1_655

loop_
_geom_torsion_atom_site_label_1
_geom_torsion_atom_site_label_2
_geom_torsion_atom_site_label_3
_geom_torsion_atom_site_label_4
_geom_torsion
_geom_torsion_site_symmetry_1
_geom_torsion_site_symmetry_4
O14 Gd1 O1 C6 154.8(3) . .
O5 Gd1 O1 C6 -67.1(3) . .
O13 Gd1 O1 C6 -136.5(3) . .
O3 Gd1 O1 C6 0.6(4) . .
O9 Gd1 O1 C6 74.4(3) . .
O10 Gd1 O1 C6 102.1(3) 2_656 .
O7 Gd1 O1 C6 -132.0(3) . .
N1 Gd1 O1 C6 0.6(3) . .
O4 Gd2 O2 C6 -95.9(4) 1_665 .
O6 Gd2 O2 C6 76.1(4) 1_655 .
O15 Gd2 O2 C6 -36.1(4) . .
O12 Gd2 O2 C6 161.9(4) 2_765 .
O8 Gd2 O2 C6 29.0(4) 1_655 .
O16 Gd2 O2 C6 -119.7(4) . .
O11 Gd2 O2 C6 123.4(4) . .
O14 Gd1 O3 C7 -128.8(3) . .
O5 Gd1 O3 C7 78.5(3) . .
O13 Gd1 O3 C7 159.1(3) . .
O1 Gd1 O3 C7 4.0(4) . .
O9 Gd1 O3 C7 -64.3(3) . .
O10 Gd1 O3 C7 -130.0(3) 2_656 .
O7 Gd1 O3 C7 104.5(3) . .
N1 Gd1 O3 C7 4.1(3) . .
O14 Gd1 O5 C8 11.0(4) . .
O13 Gd1 O5 C8 81.9(3) . .
O3 Gd1 O5 C8 167.9(3) . .
O1 Gd1 O5 C8 -62.2(3) . .
O9 Gd1 O5 C8 -127.0(3) . .
O10 Gd1 O5 C8 128.4(3) 2_656 .
O7 Gd1 O5 C8 7.8(3) . .
N1 Gd1 O5 C8 -124.4(3) . .
O14 Gd1 O7 C9 178.9(3) . .
O5 Gd1 O7 C9 -3.5(3) . .
O13 Gd1 O7 C9 -89.7(3) . .
O3 Gd1 O7 C9 -30.9(3) . .
O1 Gd1 O7 C9 93.2(3) . .
O9 Gd1 O7 C9 132.4(3) . .
O10 Gd1 O7 C9 -132.5(3) 2_656 .
N1 Gd1 O7 C9 46.4(3) . .
O14 Gd1 O9 C10 81.7(3) . .
O5 Gd1 O9 C10 -126.2(3) . .
O13 Gd1 O9 C10 11.1(4) . .
O3 Gd1 O9 C10 -65.5(3) . .
O1 Gd1 O9 C10 164.5(3) . .
O10 Gd1 O9 C10 5.2(3) 2_656 .
O7 Gd1 O9 C10 126.2(3) . .
N1 Gd1 O9 C10 -128.7(3) . .
O14 Gd1 O9 O17 -31.68(12) . .
O5 Gd1 O9 O17 120.41(15) . .
O13 Gd1 O9 O17 -102.28(16) . .
O3 Gd1 O9 O17 -178.97(13) . .
O1 Gd1 O9 O17 51.03(12) . .
O10 Gd1 O9 O17 -108.27(14) 2_656 .
O7 Gd1 O9 O17 12.78(19) . .
N1 Gd1 O9 O17 117.83(14) . .
O4 Gd2 O11 C11 -124.2(3) 1_665 .
O6 Gd2 O11 C11 77.4(3) 1_655 .
O15 Gd2 O11 C11 177.8(3) . .
O2 Gd2 O11 C11 32.1(4) . .
O12 Gd2 O11 C11 -9.8(3) 2_765 .
O8 Gd2 O11 C11 147.6(3) 1_655 .
O16 Gd2 O11 C11 -65.7(4) . .
O4 Gd2 O11 O18 46.01(19) 1_665 .
O6 Gd2 O11 O18 -112.38(19) 1_655 .
O15 Gd2 O11 O18 -12.1(3) . .
O2 Gd2 O11 O18 -157.67(18) . .
O12 Gd2 O11 O18 160.4(2) 2_765 .
O8 Gd2 O11 O18 -42.17(18) 1_655 .
O16 Gd2 O11 O18 104.5(2) . .
O14 Gd1 N1 C5 140.7(3) . .
O5 Gd1 N1 C5 -82.8(3) . .
O13 Gd1 N1 C5 -41.1(4) . .
O3 Gd1 N1 C5 -1.4(3) . .
O1 Gd1 N1 C5 178.6(3) . .
O9 Gd1 N1 C5 95.4(3) . .
O10 Gd1 N1 C5 48.0(3) 2_656 .
O7 Gd1 N1 C5 -131.1(3) . .
O14 Gd1 N1 C1 -38.6(4) . .
O5 Gd1 N1 C1 97.9(3) . .
O13 Gd1 N1 C1 139.6(3) . .
O3 Gd1 N1 C1 179.3(3) . .
O1 Gd1 N1 C1 -0.7(3) . .
O9 Gd1 N1 C1 -83.9(3) . .
O10 Gd1 N1 C1 -131.3(3) 2_656 .
O7 Gd1 N1 C1 49.6(3) . .
C5 N1 C1 C2 -0.5(6) . .
Gd1 N1 C1 C2 178.8(3) . .
C5 N1 C1 C6 -178.5(4) . .
Gd1 N1 C1 C6 0.8(5) . .
N1 C1 C2 C3 0.4(8) . .
C6 C1 C2 C3 178.1(5) . .
C1 C2 C3 C4 0.7(8) . .
C2 C3 C4 C5 -1.6(8) . .
C1 N1 C5 C4 -0.4(6) . .
Gd1 N1 C5 C4 -179.7(3) . .
C1 N1 C5 C7 178.6(4) . .
Gd1 N1 C5 C7 -0.7(4) . .
C3 C4 C5 N1 1.4(7) . .
C3 C4 C5 C7 -177.4(4) . .
Gd2 O2 C6 O1 34.8(7) . .
Gd2 O2 C6 C1 -145.6(3) . .
Gd1 O1 C6 O2 179.3(3) . .
Gd1 O1 C6 C1 -0.4(5) . .
N1 C1 C6 O2 180.0(4) . .
C2 C1 C6 O2 2.1(7) . .
N1 C1 C6 O1 -0.3(5) . .
C2 C1 C6 O1 -178.2(4) . .
Gd2 O4 C7 O3 -96(2) 1_445 .
Gd2 O4 C7 C5 85(2) 1_445 .
Gd1 O3 C7 O4 174.7(3) . .
Gd1 O3 C7 C5 -6.0(5) . .
N1 C5 C7 O4 -176.6(4) . .
C4 C5 C7 O4 2.4(6) . .
N1 C5 C7 O3 4.1(5) . .
C4 C5 C7 O3 -176.9(4) . .
Gd1 O5 C8 O6 169.6(4) . .
Gd1 O5 C8 C9 -10.8(5) . .
Gd2 O6 C8 O5 176.8(3) 1_455 .
Gd2 O6 C8 C9 -2.9(5) 1_455 .
Gd1 O7 C9 O8 180.0(3) . .
Gd1 O7 C9 C8 0.0(5) . .
Gd2 O8 C9 O7 173.1(3) 1_455 .
Gd2 O8 C9 C8 -6.9(5) 1_455 .
O5 C8 C9 O7 7.0(6) . .
O6 C8 C9 O7 -173.4(4) . .
O5 C8 C9 O8 -173.0(4) . .
O6 C8 C9 O8 6.6(6) . .
Gd1 O10 C10 O9 175.1(3) 2_656 .
O19 O10 C10 O9 -24.5(5) . .
Gd1 O10 C10 C10 -4.5(6) 2_656 2_656
O19 O10 C10 C10 155.9(4) . 2_656
Gd1 O9 C10 O10 175.4(3) . .
O17 O9 C10 O10 -66.2(5) . .
Gd1 O9 C10 C10 -5.0(6) . 2_656
O17 O9 C10 C10 113.4(4) . 2_656
Gd2 O11 C11 O12 -171.2(3) . .
O18 O11 C11 O12 19.0(6) . .
Gd2 O11 C11 C11 9.2(6) . 2_765
O18 O11 C11 C11 -160.6(4) . 2_765
Gd2 O12 C11 O11 -170.6(4) 2_765 .
Gd2 O12 C11 C11 9.0(6) 2_765 2_765
